data_2239000
loop_
_publ_author_name
'Huang, Haiji'
'Li, Ya'
'Chu, Jingming'

_publ_section_title
;
 (<i>R</i>)-<i>N</i>-[(<i>R</i>)-2,2-Dichloro-1-phenyl-2-(phenylsulfonyl)ethyl]-2-methylpropane-2-sulfinamide
;
_journal_coeditor_code ZS2283
_journal_issue 2
_journal_name_full 'Acta Crystallographica Section E'
_journal_page_first o119
_journal_paper_doi 10.1107/S1600536813034909
_journal_volume 70
_journal_year 2014
_chemical_formula_iupac 'C18 H21 Cl2 N O3 S2'
_chemical_formula_moiety 'C18 H21 Cl2 N O3 S2'
_chemical_formula_sum 'C18 H21 Cl2 N O3 S2'
_chemical_formula_weight 434.38
_chemical_name_systematic
(<i>R</i>)-<i>N</i>-[(<i>R</i>)-2,2-Dichloro-1-phenyl-2-(phenylsulfonyl)ethyl]-2-methylpropane-2-sulfinamide
_space_group_IT_number 19
_symmetry_cell_setting orthorhombic
_symmetry_space_group_name_Hall 'P 2ac 2ab'
_symmetry_space_group_name_H-M 'P 21 21 21'
_atom_sites_solution_hydrogens geom
_atom_sites_solution_primary direct
_atom_sites_solution_secondary difmap
_audit_creation_method SHELXL-97
_cell_angle_alpha 90.00
_cell_angle_beta 90.00
_cell_angle_gamma 90.00
_cell_formula_units_Z 4
_cell_length_a 7.924(2)
_cell_length_b 14.772(4)
_cell_length_c 18.151(5)
_cell_measurement_reflns_used 4807
_cell_measurement_temperature 293(2)
_cell_measurement_theta_max 51.212
_cell_measurement_theta_min 5.268
_cell_volume 2124.6(10)
_computing_cell_refinement 'SAINT (Bruker, 2007)'
_computing_data_collection 'SMART (Bruker, 2007)'
_computing_data_reduction 'SAINT (Bruker, 2007)'
_computing_molecular_graphics 'SHELXTL (Sheldrick, 2008)'
_computing_publication_material 'SHELXTL (Sheldrick, 2008)'
_computing_structure_refinement 'SHELXL97 (Sheldrick, 2008)'
_computing_structure_solution 'SHELXS97 (Sheldrick, 2008)'
_diffrn_ambient_temperature 293(2)
_diffrn_measured_fraction_theta_full 1.000
_diffrn_measured_fraction_theta_max 1.000
_diffrn_measurement_device_type 'Bruker CCD area-detector diffractometer'
_diffrn_measurement_method '\f and \w scans'
_diffrn_radiation_monochromator graphite
_diffrn_radiation_source 'fine-focus sealed tube'
_diffrn_radiation_type MoK\a
_diffrn_radiation_wavelength 0.71073
_diffrn_reflns_av_R_equivalents 0.0749
_diffrn_reflns_av_sigmaI/netI 0.0578
_diffrn_reflns_limit_h_max 9
_diffrn_reflns_limit_h_min -9
_diffrn_reflns_limit_k_max 12
_diffrn_reflns_limit_k_min -18
_diffrn_reflns_limit_l_max 22
_diffrn_reflns_limit_l_min -22
_diffrn_reflns_number 11625
_diffrn_reflns_theta_full 25.99
_diffrn_reflns_theta_max 25.99
_diffrn_reflns_theta_min 1.78
_diffrn_standards_number 0
_exptl_absorpt_coefficient_mu 0.519
_exptl_absorpt_correction_T_max 1.00000
_exptl_absorpt_correction_T_min 0.74286
_exptl_absorpt_correction_type multi-scan
_exptl_absorpt_process_details '(SADABS; Sheldrick, 2004)'
_exptl_crystal_colour colorless
_exptl_crystal_density_diffrn 1.358
_exptl_crystal_density_method 'not measured'
_exptl_crystal_description prismatic
_exptl_crystal_F_000 904
_exptl_crystal_size_max 0.386
_exptl_crystal_size_mid 0.301
_exptl_crystal_size_min 0.256
_refine_diff_density_max 0.283
_refine_diff_density_min -0.197
_refine_ls_abs_structure_details 'Flack, 1983: 1786 Friedel pairs'
_refine_ls_abs_structure_Flack -0.04(6)
_refine_ls_extinction_method none
_refine_ls_goodness_of_fit_ref 0.991
_refine_ls_hydrogen_treatment mixed
_refine_ls_matrix_type full
_refine_ls_number_parameters 242
_refine_ls_number_reflns 4174
_refine_ls_number_restraints 0
_refine_ls_restrained_S_all 0.991
_refine_ls_R_factor_all 0.0407
_refine_ls_R_factor_gt 0.0376
_refine_ls_shift/su_max 0.000
_refine_ls_shift/su_mean 0.000
_refine_ls_structure_factor_coef Fsqd
_refine_ls_weighting_details 'calc w=1/[\s^2^(Fo^2^)+(0.0379P)^2^] where P=(Fo^2^+2Fc^2^)/3'
_refine_ls_weighting_scheme calc
_refine_ls_wR_factor_gt 0.0850
_refine_ls_wR_factor_ref 0.0864
_reflns_number_gt 3834
_reflns_number_total 4174
_reflns_threshold_expression I>2\s(I)
_cod_data_source_file zs2283sup1.cif
_cod_data_source_block I
_cod_database_code 2239000
_cod_database_fobs_code 2239000

loop_
_symmetry_equiv_pos_as_xyz
'x, y, z'
'-x+1/2, -y, z+1/2'
'-x, y+1/2, -z+1/2'
'x+1/2, -y+1/2, -z'

loop_
_atom_site_type_symbol
_atom_site_label
_atom_site_fract_x
_atom_site_fract_y
_atom_site_fract_z
_atom_site_U_iso_or_equiv
_atom_site_adp_type
_atom_site_calc_flag
_atom_site_refinement_flags
_atom_site_occupancy
_atom_site_symmetry_multiplicity
S S1 0.31897(9) 0.05580(5) 0.41327(3) 0.04581(18) Uani d . 1 1
S S2 -0.02571(8) 0.04757(4) 0.21496(3) 0.03700(15) Uani d . 1 1
Cl Cl1 0.30446(8) -0.00843(5) 0.15767(3) 0.04829(18) Uani d . 1 1
Cl Cl2 0.05808(9) -0.14312(4) 0.19785(4) 0.05009(18) Uani d . 1 1
N N1 0.2849(3) 0.04579(15) 0.32217(10) 0.0382(5) Uani d . 1 1
O O1 0.1580(3) 0.0660(2) 0.45195(11) 0.0862(8) Uani d . 1 1
O O2 0.0522(2) 0.13428(12) 0.22302(11) 0.0505(5) Uani d . 1 1
O O3 -0.1488(2) 0.01835(13) 0.26710(9) 0.0501(5) Uani d . 1 1
C C1 0.1468(3) -0.03735(16) 0.22190(13) 0.0356(5) Uani d . 1 1
C C2 0.2123(3) -0.04217(15) 0.30187(12) 0.0350(5) Uani d . 1 1
H H2 0.1156 -0.0537 0.3342 0.042 Uiso calc R 1 1
C C3 0.3408(3) -0.11663(16) 0.31436(12) 0.0350(5) Uani d . 1 1
C C4 0.5097(3) -0.10324(17) 0.29887(13) 0.0392(6) Uani d . 1 1
H H4 0.5458 -0.0477 0.2805 0.047 Uiso calc R 1 1
C C5 0.6241(4) -0.17113(19) 0.31038(14) 0.0481(7) Uani d . 1 1
H H5 0.7373 -0.1616 0.2993 0.058 Uiso calc R 1 1
C C6 0.5737(4) -0.2531(2) 0.33810(17) 0.0584(8) Uani d . 1 1
H H6 0.6522 -0.2990 0.3456 0.070 Uiso calc R 1 1
C C7 0.4087(5) -0.2670(2) 0.3544(2) 0.0658(9) Uani d . 1 1
H H7 0.3742 -0.3225 0.3732 0.079 Uiso calc R 1 1
C C8 0.2916(4) -0.19900(19) 0.34330(16) 0.0534(7) Uani d . 1 1
H H8 0.1790 -0.2088 0.3554 0.064 Uiso calc R 1 1
C C9 0.4166(4) 0.16808(18) 0.41012(14) 0.0459(7) Uani d . 1 1
C C10 0.5815(4) 0.1612(2) 0.3691(2) 0.0754(10) Uani d . 1 1
H H10A 0.5600 0.1451 0.3188 0.113 Uiso calc R 1 1
H H10B 0.6509 0.1157 0.3916 0.113 Uiso calc R 1 1
H H10C 0.6386 0.2185 0.3708 0.113 Uiso calc R 1 1
C C11 0.4464(5) 0.1909(2) 0.49142(18) 0.0764(10) Uani d . 1 1
H H11A 0.5033 0.2481 0.4951 0.115 Uiso calc R 1 1
H H11B 0.5146 0.1446 0.5136 0.115 Uiso calc R 1 1
H H11C 0.3399 0.1943 0.5165 0.115 Uiso calc R 1 1
C C12 0.2961(5) 0.2359(2) 0.37614(17) 0.0702(10) Uani d . 1 1
H H12A 0.3346 0.2962 0.3865 0.105 Uiso calc R 1 1
H H12B 0.1855 0.2276 0.3966 0.105 Uiso calc R 1 1
H H12C 0.2920 0.2270 0.3238 0.105 Uiso calc R 1 1
C C13 -0.1098(3) 0.04079(18) 0.12566(13) 0.0391(6) Uani d . 1 1
C C14 -0.0407(4) 0.0949(2) 0.07116(15) 0.0514(7) Uani d . 1 1
H H14 0.0539 0.1305 0.0803 0.062 Uiso calc R 1 1
C C15 -0.1168(4) 0.0943(3) 0.00274(17) 0.0673(9) Uani d . 1 1
H H15 -0.0724 0.1292 -0.0352 0.081 Uiso calc R 1 1
C C16 -0.2563(4) 0.0429(2) -0.00949(16) 0.0656(9) Uani d . 1 1
H H16 -0.3057 0.0432 -0.0560 0.079 Uiso calc R 1 1
C C17 -0.3265(4) -0.0098(2) 0.04547(17) 0.0581(8) Uani d . 1 1
H H17 -0.4227 -0.0441 0.0364 0.070 Uiso calc R 1 1
C C18 -0.2513(3) -0.01063(19) 0.11397(15) 0.0463(6) Uani d . 1 1
H H18 -0.2961 -0.0456 0.1518 0.056 Uiso calc R 1 1
H H1 0.237(3) 0.0892(18) 0.3050(14) 0.041(8) Uiso d . 1 1

loop_
_atom_site_aniso_label
_atom_site_aniso_U_11
_atom_site_aniso_U_22
_atom_site_aniso_U_33
_atom_site_aniso_U_12
_atom_site_aniso_U_13
_atom_site_aniso_U_23
S1 0.0602(4) 0.0465(4) 0.0308(3) -0.0052(3) -0.0030(3) 0.0027(3)
S2 0.0334(3) 0.0386(3) 0.0389(3) 0.0012(3) -0.0006(2) -0.0038(3)
Cl1 0.0409(3) 0.0641(4) 0.0399(3) 0.0035(3) 0.0099(3) 0.0063(3)
Cl2 0.0535(4) 0.0381(3) 0.0587(4) -0.0048(3) -0.0079(3) -0.0113(3)
N1 0.0503(13) 0.0327(11) 0.0316(10) 0.0010(11) -0.0046(9) 0.0017(9)
O1 0.0792(15) 0.126(2) 0.0538(12) -0.0324(16) 0.0265(12) -0.0116(13)
O2 0.0522(11) 0.0372(10) 0.0621(12) -0.0006(9) -0.0135(10) -0.0033(8)
O3 0.0396(9) 0.0694(13) 0.0412(9) 0.0064(9) 0.0068(8) -0.0025(9)
C1 0.0339(12) 0.0355(13) 0.0375(12) -0.0035(10) 0.0007(10) -0.0024(10)
C2 0.0373(12) 0.0343(12) 0.0334(11) -0.0039(11) 0.0056(10) 0.0023(10)
C3 0.0373(13) 0.0325(13) 0.0352(12) -0.0022(10) -0.0024(10) -0.0008(10)
C4 0.0414(14) 0.0402(14) 0.0360(13) 0.0010(11) 0.0054(11) 0.0002(11)
C5 0.0435(15) 0.0576(18) 0.0433(14) 0.0084(13) 0.0014(12) -0.0091(13)
C6 0.063(2) 0.0442(17) 0.0677(19) 0.0158(15) -0.0101(16) -0.0060(15)
C7 0.073(2) 0.0365(16) 0.088(2) -0.0026(15) -0.0091(19) 0.0145(15)
C8 0.0458(16) 0.0450(16) 0.0693(18) -0.0078(14) -0.0022(15) 0.0114(14)
C9 0.0569(17) 0.0404(15) 0.0403(14) 0.0007(13) -0.0041(12) -0.0078(11)
C10 0.064(2) 0.077(2) 0.085(2) -0.024(2) 0.0075(18) -0.0120(19)
C11 0.103(3) 0.071(2) 0.0547(18) 0.001(2) -0.025(2) -0.0192(17)
C12 0.112(3) 0.0453(17) 0.0533(17) 0.0220(19) -0.0169(19) -0.0043(14)
C13 0.0370(13) 0.0429(14) 0.0373(12) 0.0088(12) -0.0010(10) -0.0008(11)
C14 0.0466(15) 0.0557(17) 0.0520(17) 0.0031(15) 0.0024(13) 0.0057(13)
C15 0.071(2) 0.087(2) 0.0443(17) 0.017(2) 0.0021(16) 0.0115(16)
C16 0.073(2) 0.080(2) 0.0440(15) 0.022(2) -0.0168(15) -0.0116(17)
C17 0.0516(16) 0.0634(19) 0.0594(17) 0.0085(16) -0.0146(15) -0.0173(15)
C18 0.0428(14) 0.0472(15) 0.0489(15) 0.0021(13) -0.0045(12) -0.0064(12)

loop_
_atom_type_symbol
_atom_type_description
_atom_type_scat_dispersion_real
_atom_type_scat_dispersion_imag
_atom_type_scat_source
C C 0.0033 0.0016 'International Tables Vol C Tables 4.2.6.8 and 6.1.1.4'
H H 0.0000 0.0000 'International Tables Vol C Tables 4.2.6.8 and 6.1.1.4'
N N 0.0061 0.0033 'International Tables Vol C Tables 4.2.6.8 and 6.1.1.4'
O O 0.0106 0.0060 'International Tables Vol C Tables 4.2.6.8 and 6.1.1.4'
S S 0.1246 0.1234 'International Tables Vol C Tables 4.2.6.8 and 6.1.1.4'
Cl Cl 0.1484 0.1585 'International Tables Vol C Tables 4.2.6.8 and 6.1.1.4'

loop_
_geom_angle_atom_site_label_1
_geom_angle_atom_site_label_2
_geom_angle_atom_site_label_3
_geom_angle
O1 S1 N1 109.91(13)
O1 S1 C9 106.88(15)
N1 S1 C9 96.71(11)
O3 S2 O2 119.92(12)
O3 S2 C13 109.64(12)
O2 S2 C13 108.03(12)
O3 S2 C1 104.70(11)
O2 S2 C1 106.24(11)
C13 S2 C1 107.65(11)
C2 N1 S1 112.80(16)
C2 N1 H1 115.1(19)
S1 N1 H1 112.7(19)
C2 C1 Cl1 113.30(16)
C2 C1 Cl2 108.97(16)
Cl1 C1 Cl2 109.45(13)
C2 C1 S2 110.00(16)
Cl1 C1 S2 108.24(12)
Cl2 C1 S2 106.66(12)
N1 C2 C3 110.0(2)
N1 C2 C1 109.09(18)
C3 C2 C1 113.58(19)
N1 C2 H2 108.0
C3 C2 H2 108.0
C1 C2 H2 108.0
C8 C3 C4 118.5(2)
C8 C3 C2 120.5(2)
C4 C3 C2 121.1(2)
C5 C4 C3 120.4(2)
C5 C4 H4 119.8
C3 C4 H4 119.8
C4 C5 C6 120.7(3)
C4 C5 H5 119.6
C6 C5 H5 119.6
C7 C6 C5 119.6(3)
C7 C6 H6 120.2
C5 C6 H6 120.2
C6 C7 C8 120.4(3)
C6 C7 H7 119.8
C8 C7 H7 119.8
C3 C8 C7 120.4(3)
C3 C8 H8 119.8
C7 C8 H8 119.8
C10 C9 C12 112.9(3)
C10 C9 C11 110.9(3)
C12 C9 C11 110.1(3)
C10 C9 S1 108.7(2)
C12 C9 S1 110.2(2)
C11 C9 S1 103.6(2)
C9 C10 H10A 109.5
C9 C10 H10B 109.5
H10A C10 H10B 109.5
C9 C10 H10C 109.5
H10A C10 H10C 109.5
H10B C10 H10C 109.5
C9 C11 H11A 109.5
C9 C11 H11B 109.5
H11A C11 H11B 109.5
C9 C11 H11C 109.5
H11A C11 H11C 109.5
H11B C11 H11C 109.5
C9 C12 H12A 109.5
C9 C12 H12B 109.5
H12A C12 H12B 109.5
C9 C12 H12C 109.5
H12A C12 H12C 109.5
H12B C12 H12C 109.5
C18 C13 C14 122.2(2)
C18 C13 S2 119.0(2)
C14 C13 S2 118.5(2)
C15 C14 C13 117.7(3)
C15 C14 H14 121.1
C13 C14 H14 121.1
C16 C15 C14 120.4(3)
C16 C15 H15 119.8
C14 C15 H15 119.8
C15 C16 C17 121.6(3)
C15 C16 H16 119.2
C17 C16 H16 119.2
C18 C17 C16 118.8(3)
C18 C17 H17 120.6
C16 C17 H17 120.6
C13 C18 C17 119.2(3)
C13 C18 H18 120.4
C17 C18 H18 120.4

loop_
_geom_bond_atom_site_label_1
_geom_bond_atom_site_label_2
_geom_bond_distance
S1 O1 1.464(2)
S1 N1 1.682(2)
S1 C9 1.831(3)
S2 O3 1.4258(18)
S2 O2 1.4296(19)
S2 C13 1.755(2)
S2 C1 1.860(3)
Cl1 C1 1.761(2)
Cl2 C1 1.768(2)
N1 C2 1.468(3)
N1 H1 0.81(3)
C1 C2 1.543(3)
C2 C3 1.516(3)
C2 H2 0.9800
C3 C8 1.381(4)
C3 C4 1.382(3)
C4 C5 1.368(4)
C4 H4 0.9300
C5 C6 1.371(4)
C5 H5 0.9300
C6 C7 1.356(5)
C6 H6 0.9300
C7 C8 1.382(4)
C7 H7 0.9300
C8 H8 0.9300
C9 C10 1.507(4)
C9 C12 1.516(4)
C9 C11 1.532(4)
C10 H10A 0.9600
C10 H10B 0.9600
C10 H10C 0.9600
C11 H11A 0.9600
C11 H11B 0.9600
C11 H11C 0.9600
C12 H12A 0.9600
C12 H12B 0.9600
C12 H12C 0.9600
C13 C18 1.371(4)
C13 C14 1.385(4)
C14 C15 1.381(4)
C14 H14 0.9300
C15 C16 1.359(5)
C15 H15 0.9300
C16 C17 1.382(5)
C16 H16 0.9300
C17 C18 1.379(4)
C17 H17 0.9300
C18 H18 0.9300

loop_
_geom_hbond_atom_site_label_D
_geom_hbond_atom_site_label_H
_geom_hbond_atom_site_label_A
_geom_hbond_site_symmetry_A
_geom_hbond_distance_DH
_geom_hbond_distance_HA
_geom_hbond_distance_DA
_geom_hbond_angle_DHA
_geom_hbond_publ_flag
C17 H17 O1 2_454 0.93 2.44 3.236(4) 144.2 yes
N1 H1 O2 . 0.81(3) 2.19(3) 2.889(3) 145(3) yes
N1 H1 S2 . 0.81(3) 2.72(3) 3.138(2) 114(2) no

loop_
_geom_torsion_atom_site_label_1
_geom_torsion_atom_site_label_2
_geom_torsion_atom_site_label_3
_geom_torsion_atom_site_label_4
_geom_torsion
O1 S1 N1 C2 -72.4(2)
C9 S1 N1 C2 176.92(18)
O3 S2 C1 C2 -56.98(18)
O2 S2 C1 C2 70.87(18)
C13 S2 C1 C2 -173.60(16)
O3 S2 C1 Cl1 178.74(12)
O2 S2 C1 Cl1 -53.41(15)
C13 S2 C1 Cl1 62.12(15)
O3 S2 C1 Cl2 61.06(14)
O2 S2 C1 Cl2 -171.09(12)
C13 S2 C1 Cl2 -55.56(15)
S1 N1 C2 C3 -68.1(2)
S1 N1 C2 C1 166.75(16)
Cl1 C1 C2 N1 58.3(2)
Cl2 C1 C2 N1 -179.58(16)
S2 C1 C2 N1 -63.0(2)
Cl1 C1 C2 C3 -64.7(2)
Cl2 C1 C2 C3 57.4(2)
S2 C1 C2 C3 173.99(16)
N1 C2 C3 C8 140.1(2)
C1 C2 C3 C8 -97.3(3)
N1 C2 C3 C4 -38.3(3)
C1 C2 C3 C4 84.2(3)
C8 C3 C4 C5 1.6(4)
C2 C3 C4 C5 -179.9(2)
C3 C4 C5 C6 -0.7(4)
C4 C5 C6 C7 -0.2(4)
C5 C6 C7 C8 0.0(5)
C4 C3 C8 C7 -1.8(4)
C2 C3 C8 C7 179.8(3)
C6 C7 C8 C3 1.0(5)
O1 S1 C9 C10 -178.7(2)
N1 S1 C9 C10 -65.5(2)
O1 S1 C9 C12 -54.5(2)
N1 S1 C9 C12 58.8(2)
O1 S1 C9 C11 63.3(2)
N1 S1 C9 C11 176.5(2)
O3 S2 C13 C18 -17.1(2)
O2 S2 C13 C18 -149.4(2)
C1 S2 C13 C18 96.3(2)
O3 S2 C13 C14 156.5(2)
O2 S2 C13 C14 24.2(2)
C1 S2 C13 C14 -90.2(2)
C18 C13 C14 C15 -1.6(4)
S2 C13 C14 C15 -174.9(2)
C13 C14 C15 C16 0.9(4)
C14 C15 C16 C17 0.2(5)
C15 C16 C17 C18 -0.7(5)
C14 C13 C18 C17 1.0(4)
S2 C13 C18 C17 174.3(2)
C16 C17 C18 C13 0.1(4)
